data_7705709
loop_
_publ_author_name
'Koehne, Ingo'
'Lik, Artur'
'Gerstel, Miriam'
'Bruhn, Clemens'
'Reithmaier, Johann Peter'
'Benyoucef, Mohamed'
'Pietschnig, Rudolf'

_publ_section_title
;
 Functionalised phosphonate ester supported lanthanide (Ln = La, Nd, Dy,
 Er) complexes.
;
_journal_issue 46
_journal_name_full 'Dalton transactions (Cambridge, England : 2003)'
_journal_page_first 16683
_journal_page_last 16692
_journal_paper_doi 10.1039/d0dt03047c
_journal_volume 49
_journal_year 2020
_chemical_formula_moiety 'C13 H16 Br F4 O3 P'
_chemical_formula_sum 'C13 H16 Br F4 O3 P'
_chemical_formula_weight 407.14
_space_group_crystal_system triclinic
_space_group_IT_number 2
_space_group_name_Hall '-P 1'
_space_group_name_H-M_alt 'P -1'
_atom_sites_solution_hydrogens geom
_atom_sites_solution_primary dual
_audit_creation_date 2020-05-14
_audit_creation_method
;
Olex2 1.2
(compiled 2018.05.29 svn.r3508 for OlexSys, GUI svn.r5506)
;
_audit_update_record
;
2020-10-08 deposited with the CCDC.	2020-10-14 downloaded from the CCDC.
;
_cell_angle_alpha 115.082(6)
_cell_angle_beta 97.147(6)
_cell_angle_gamma 106.395(6)
_cell_formula_units_Z 2
_cell_length_a 7.6543(6)
_cell_length_b 11.3119(8)
_cell_length_c 11.4882(9)
_cell_measurement_reflns_used 17644
_cell_measurement_temperature 100(2)
_cell_measurement_theta_max 71.75
_cell_measurement_theta_min 4.43
_cell_volume 829.47(13)
_computing_cell_refinement 'X-Area Recipe 1.33.0.0 (STOE, 2015)'
_computing_data_collection 'X-Area Pilatus3_SV 1.31.150.0 (STOE, 2018)'
_computing_data_reduction
;
X-Area Integrate 1.73.1.0 (STOE, 2018)
X-Area LANA 1.73.2.0 (STOE, 2018)
;
_computing_molecular_graphics 'Mercury (P. A. Wood et al., 2020)'
_computing_publication_material
;
STOE & Cie GmbH, X-Area, software package for collecting single-crystal or
multi-domain crystal data on STOE area-detector diffractometers, for image 
processing, for the correction and scaling of reflection intensities and 
for outlier rejection, version 1.83, Darmstadt 2018
;
_computing_structure_refinement 'ShelXL (Sheldrick, 2015)'
_computing_structure_solution 'ShelXT (Sheldrick, 2015)'
_diffrn_ambient_temperature 100.15
_diffrn_detector_area_resol_mean 5.81
_diffrn_measured_fraction_theta_full 0.977
_diffrn_measured_fraction_theta_max 0.965
_diffrn_measurement_device_type 'STOE STADIVARI'
_diffrn_measurement_method 'rotation method, \w scans'
_diffrn_radiation_type CuK\a
_diffrn_radiation_wavelength 1.54186
_diffrn_reflns_av_R_equivalents 0.0317
_diffrn_reflns_av_unetI/netI 0.0265
_diffrn_reflns_Laue_measured_fraction_full 0.977
_diffrn_reflns_Laue_measured_fraction_max 0.965
_diffrn_reflns_limit_h_max 9
_diffrn_reflns_limit_h_min -7
_diffrn_reflns_limit_k_max 12
_diffrn_reflns_limit_k_min -13
_diffrn_reflns_limit_l_max 9
_diffrn_reflns_limit_l_min -13
_diffrn_reflns_number 6462
_diffrn_reflns_point_group_measured_fraction_full 0.977
_diffrn_reflns_point_group_measured_fraction_max 0.965
_diffrn_reflns_theta_full 67.686
_diffrn_reflns_theta_max 69.479
_diffrn_reflns_theta_min 4.428
_exptl_absorpt_coefficient_mu 4.765
_exptl_absorpt_correction_T_max 0.5356
_exptl_absorpt_correction_T_min 0.1315
_exptl_absorpt_correction_type multi-scan
_exptl_absorpt_process_details
;
STOE X-Red32, absorption correction by Gaussian integration, analogous to
P. Coppens, "The Evaluation of Absorption and Extinction in Single-Crystal
Structure Analysis", published in: F. R. Ahmed (Editor), "Crystallographic
Computing", Munksgaard, Copenhagen (1970), 255 - 270.
Afterwards scaling of reflection intensities was performed within STOE LANA.
J. Koziskova, F. Hahn, J. Richter, J. Kozisek, "Comparison of different
absorption corrections on the model structure of tetrakis(\m~2~-acetato)-
diaqua-di-copper(II)", Acta Chimica Slovaca, vol. 9, no. 2, 2016, pp. 136 - 140.
;
_exptl_crystal_colour colorless
_exptl_crystal_density_diffrn 1.630
_exptl_crystal_density_method 'not measured'
_exptl_crystal_description plate
_exptl_crystal_F_000 408
_exptl_crystal_size_max 0.35
_exptl_crystal_size_mid 0.25
_exptl_crystal_size_min 0.12
_refine_diff_density_max 0.734
_refine_diff_density_min -0.795
_refine_diff_density_rms 0.105
_refine_ls_extinction_method none
_refine_ls_goodness_of_fit_ref 1.052
_refine_ls_hydrogen_treatment constr
_refine_ls_matrix_type full
_refine_ls_number_parameters 203
_refine_ls_number_reflns 3010
_refine_ls_number_restraints 0
_refine_ls_restrained_S_all 1.052
_refine_ls_R_factor_all 0.0406
_refine_ls_R_factor_gt 0.0392
_refine_ls_shift/su_max 0.001
_refine_ls_shift/su_mean 0.000
_refine_ls_structure_factor_coef Fsqd
_refine_ls_weighting_details 'w=1/[\s^2^(Fo^2^)+(0.0753P)^2^+0.8702P] where P=(Fo^2^+2Fc^2^)/3'
_refine_ls_weighting_scheme calc
_refine_ls_wR_factor_gt 0.1060
_refine_ls_wR_factor_ref 0.1087
_reflns_Friedel_coverage 0.000
_reflns_number_gt 2882
_reflns_number_total 3010
_reflns_threshold_expression 'I > 2\s(I)'
_cod_data_source_file d0dt03047c2.cif
_cod_data_source_block sv0908
_cod_depositor_comments 'Adding full bibliography for 7705708--7705721.cif.'
_cod_original_cell_volume 829.47(12)
_cod_database_code 7705709
_shelx_shelxl_version_number 2014/7
_shelx_space_group_comment
;
The symmetry employed for this shelxl refinement is uniquely defined
by the following loop, which should always be used as a source of
symmetry information in preference to the above space-group names.
They are only intended as comments.
;
_olex2_refinement_description
;
1. Fixed Uiso
 At 1.2 times of:
  All C(H) groups, All C(H,H) groups
 At 1.5 times of:
  All C(H,H,H) groups
2.a Ternary CH refined with riding coordinates:
 C8(H8), C11(H11)
2.b Secondary CH2 refined with riding coordinates:
 C1(H1A,H1B)
2.c Idealised Me refined as rotating group:
 C9(H9A,H9B,H9C), C10(H10A,H10B,H10C), C12(H12A,H12B,H12C), C13(H13A,H13B,H13C)
;
_olex2_submission_special_instructions 'No special instructions were received'

loop_
_space_group_symop_operation_xyz
'x, y, z'
'-x, -y, -z'

loop_
_atom_site_label
_atom_site_type_symbol
_atom_site_fract_x
_atom_site_fract_y
_atom_site_fract_z
_atom_site_U_iso_or_equiv
_atom_site_adp_type
_atom_site_occupancy
_atom_site_site_symmetry_order
_atom_site_calc_flag
_atom_site_refinement_flags_posn
_atom_site_refinement_flags_adp
_atom_site_refinement_flags_occupancy
_atom_site_disorder_assembly
_atom_site_disorder_group
Br1 Br 0.49432(4) 0.78928(3) 0.21288(3) 0.02635(14) Uani 1 1 d . . . . .
P1 P 0.48863(8) 0.16933(6) 0.23382(6) 0.01666(17) Uani 1 1 d . . . . .
F1 F 0.1858(2) 0.24998(17) 0.02097(17) 0.0291(4) Uani 1 1 d . . . . .
O1 O 0.4923(3) 0.03116(19) 0.20569(19) 0.0226(4) Uani 1 1 d . . . . .
C1 C 0.5229(4) 0.2093(3) 0.1003(2) 0.0201(5) Uani 1 1 d . . . . .
H1A H 0.6478 0.2085 0.0866 0.024 Uiso 1 1 calc R . . . .
H1B H 0.4241 0.1346 0.0165 0.024 Uiso 1 1 calc R . . . .
F2 F 0.1720(2) 0.49931(18) 0.07214(19) 0.0318(4) Uani 1 1 d . . . . .
O2 O 0.2987(2) 0.18835(18) 0.26245(18) 0.0207(4) Uani 1 1 d . . . . .
C2 C 0.5145(4) 0.3492(3) 0.1261(2) 0.0189(5) Uani 1 1 d . . . . .
F3 F 0.8327(2) 0.71414(17) 0.27930(18) 0.0334(4) Uani 1 1 d . . . . .
O3 O 0.6487(2) 0.30236(18) 0.35475(17) 0.0192(4) Uani 1 1 d . . . . .
C3 C 0.3476(4) 0.3644(3) 0.0871(3) 0.0210(5) Uani 1 1 d . . . . .
F4 F 0.8451(2) 0.46407(17) 0.22701(17) 0.0284(4) Uani 1 1 d . . . . .
C4 C 0.3390(4) 0.4925(3) 0.1126(3) 0.0216(5) Uani 1 1 d . . . . .
C5 C 0.5013(4) 0.6141(3) 0.1802(3) 0.0228(5) Uani 1 1 d . . . . .
C6 C 0.6708(4) 0.6007(3) 0.2178(3) 0.0230(5) Uani 1 1 d . . . . .
C7 C 0.6770(4) 0.4714(3) 0.1905(3) 0.0210(5) Uani 1 1 d . . . . .
C8 C 0.1303(4) 0.0703(3) 0.2405(3) 0.0258(6) Uani 1 1 d . . . . .
H8 H 0.1276 -0.0191 0.1666 0.031 Uiso 1 1 calc R . . . .
C9 C -0.0393(4) 0.1009(3) 0.1983(3) 0.0329(7) Uani 1 1 d . . . . .
H9A H -0.0297 0.1933 0.2666 0.049 Uiso 1 1 calc GR . . . .
H9B H -0.1557 0.0285 0.1883 0.049 Uiso 1 1 calc GR . . . .
H9C H -0.0425 0.1007 0.1127 0.049 Uiso 1 1 calc GR . . . .
C10 C 0.1420(5) 0.0602(4) 0.3678(4) 0.0413(8) Uani 1 1 d . . . . .
H10A H 0.2576 0.0444 0.3916 0.062 Uiso 1 1 calc GR . . . .
H10B H 0.0309 -0.0184 0.3543 0.062 Uiso 1 1 calc GR . . . .
H10C H 0.1451 0.1480 0.4403 0.062 Uiso 1 1 calc GR . . . .
C11 C 0.6655(4) 0.3346(3) 0.4949(2) 0.0216(5) Uani 1 1 d . . . . .
H11 H 0.5364 0.3032 0.5070 0.026 Uiso 1 1 calc R . . . .
C12 C 0.7595(4) 0.4927(3) 0.5753(3) 0.0295(6) Uani 1 1 d . . . . .
H12A H 0.8833 0.5232 0.5596 0.044 Uiso 1 1 calc GR . . . .
H12B H 0.7770 0.5220 0.6708 0.044 Uiso 1 1 calc GR . . . .
H12C H 0.6794 0.5356 0.5479 0.044 Uiso 1 1 calc GR . . . .
C13 C 0.7801(4) 0.2584(3) 0.5290(3) 0.0308(6) Uani 1 1 d . . . . .
H13A H 0.7144 0.1567 0.4708 0.046 Uiso 1 1 calc GR . . . .
H13B H 0.7945 0.2806 0.6227 0.046 Uiso 1 1 calc GR . . . .
H13C H 0.9057 0.2885 0.5155 0.046 Uiso 1 1 calc GR . . . .

loop_
_atom_site_aniso_label
_atom_site_aniso_U_11
_atom_site_aniso_U_22
_atom_site_aniso_U_33
_atom_site_aniso_U_23
_atom_site_aniso_U_13
_atom_site_aniso_U_12
Br1 0.0438(2) 0.01802(19) 0.0265(2) 0.01488(14) 0.01255(14) 0.01656(14)
P1 0.0197(3) 0.0125(3) 0.0188(3) 0.0088(3) 0.0015(2) 0.0070(2)
F1 0.0247(8) 0.0198(8) 0.0359(9) 0.0145(7) -0.0047(7) 0.0030(6)
O1 0.0290(9) 0.0162(9) 0.0276(10) 0.0128(8) 0.0075(8) 0.0120(7)
C1 0.0276(13) 0.0160(12) 0.0172(12) 0.0085(10) 0.0024(10) 0.0096(10)
F2 0.0276(8) 0.0325(9) 0.0469(10) 0.0263(8) 0.0074(7) 0.0170(7)
O2 0.0197(9) 0.0147(8) 0.0259(9) 0.0088(7) 0.0039(7) 0.0067(7)
C2 0.0283(13) 0.0156(12) 0.0146(11) 0.0088(9) 0.0030(10) 0.0094(10)
F3 0.0329(9) 0.0179(8) 0.0397(10) 0.0151(7) -0.0045(7) 0.0004(7)
O3 0.0222(9) 0.0173(9) 0.0175(9) 0.0102(7) 0.0015(7) 0.0055(7)
C3 0.0231(12) 0.0162(12) 0.0216(12) 0.0101(10) 0.0015(10) 0.0049(10)
F4 0.0233(7) 0.0264(8) 0.0381(9) 0.0205(7) 0.0004(6) 0.0083(6)
C4 0.0247(13) 0.0247(13) 0.0235(13) 0.0168(11) 0.0062(10) 0.0124(11)
C5 0.0355(14) 0.0184(12) 0.0193(12) 0.0122(10) 0.0083(11) 0.0112(11)
C6 0.0288(13) 0.0151(12) 0.0212(12) 0.0106(10) -0.0003(10) 0.0029(10)
C7 0.0224(12) 0.0218(13) 0.0215(12) 0.0138(11) 0.0025(10) 0.0083(10)
C8 0.0214(12) 0.0171(12) 0.0306(14) 0.0072(11) 0.0060(11) 0.0031(10)
C9 0.0218(13) 0.0333(15) 0.0322(15) 0.0083(12) 0.0040(11) 0.0080(12)
C10 0.0364(16) 0.0411(18) 0.055(2) 0.0347(17) 0.0131(15) 0.0077(14)
C11 0.0226(12) 0.0246(13) 0.0169(12) 0.0112(10) 0.0031(10) 0.0071(10)
C12 0.0323(14) 0.0262(15) 0.0227(13) 0.0061(11) 0.0047(11) 0.0112(12)
C13 0.0379(15) 0.0318(15) 0.0264(14) 0.0191(12) 0.0023(12) 0.0130(13)

loop_
_atom_type_symbol
_atom_type_description
_atom_type_scat_dispersion_real
_atom_type_scat_dispersion_imag
_atom_type_scat_source
C C 0.0181 0.0091 'International Tables Vol C Tables 4.2.6.8 and 6.1.1.4'
H H 0.0000 0.0000 'International Tables Vol C Tables 4.2.6.8 and 6.1.1.4'
Br Br -0.6763 1.2805 'International Tables Vol C Tables 4.2.6.8 and 6.1.1.4'
F F 0.0727 0.0534 'International Tables Vol C Tables 4.2.6.8 and 6.1.1.4'
O O 0.0492 0.0322 'International Tables Vol C Tables 4.2.6.8 and 6.1.1.4'
P P 0.2955 0.4335 'International Tables Vol C Tables 4.2.6.8 and 6.1.1.4'

loop_
_geom_angle_atom_site_label_1
_geom_angle_atom_site_label_2
_geom_angle_atom_site_label_3
_geom_angle
_geom_angle_site_symmetry_1
_geom_angle_site_symmetry_3
_geom_angle_publ_flag
O1 P1 C1 112.97(11) . . ?
O1 P1 O2 113.88(11) . . ?
O1 P1 O3 117.66(10) . . ?
O2 P1 C1 106.92(11) . . ?
O3 P1 C1 100.12(11) . . ?
O3 P1 O2 103.83(10) . . ?
P1 C1 H1A 108.8 . . ?
P1 C1 H1B 108.8 . . ?
H1A C1 H1B 107.7 . . ?
C2 C1 P1 113.60(18) . . ?
C2 C1 H1A 108.8 . . ?
C2 C1 H1B 108.8 . . ?
C8 O2 P1 122.44(16) . . ?
C3 C2 C1 122.5(2) . . ?
C3 C2 C7 116.2(2) . . ?
C7 C2 C1 121.3(2) . . ?
C11 O3 P1 122.88(15) . . ?
F1 C3 C2 119.4(2) . . ?
F1 C3 C4 117.9(2) . . ?
C4 C3 C2 122.7(2) . . ?
F2 C4 C3 119.4(2) . . ?
F2 C4 C5 120.1(2) . . ?
C3 C4 C5 120.5(2) . . ?
C4 C5 Br1 121.3(2) . . ?
C6 C5 Br1 120.9(2) . . ?
C6 C5 C4 117.7(2) . . ?
F3 C6 C5 120.1(2) . . ?
F3 C6 C7 118.9(2) . . ?
C7 C6 C5 121.0(2) . . ?
F4 C7 C2 119.6(2) . . ?
F4 C7 C6 118.5(2) . . ?
C6 C7 C2 121.9(2) . . ?
O2 C8 H8 109.5 . . ?
O2 C8 C9 106.0(2) . . ?
O2 C8 C10 108.7(2) . . ?
C9 C8 H8 109.5 . . ?
C10 C8 H8 109.5 . . ?
C10 C8 C9 113.6(3) . . ?
C8 C9 H9A 109.5 . . ?
C8 C9 H9B 109.5 . . ?
C8 C9 H9C 109.5 . . ?
H9A C9 H9B 109.5 . . ?
H9A C9 H9C 109.5 . . ?
H9B C9 H9C 109.5 . . ?
C8 C10 H10A 109.5 . . ?
C8 C10 H10B 109.5 . . ?
C8 C10 H10C 109.5 . . ?
H10A C10 H10B 109.5 . . ?
H10A C10 H10C 109.5 . . ?
H10B C10 H10C 109.5 . . ?
O3 C11 H11 109.9 . . ?
O3 C11 C12 104.9(2) . . ?
O3 C11 C13 108.7(2) . . ?
C12 C11 H11 109.9 . . ?
C12 C11 C13 113.5(2) . . ?
C13 C11 H11 109.9 . . ?
C11 C12 H12A 109.5 . . ?
C11 C12 H12B 109.5 . . ?
C11 C12 H12C 109.5 . . ?
H12A C12 H12B 109.5 . . ?
H12A C12 H12C 109.5 . . ?
H12B C12 H12C 109.5 . . ?
C11 C13 H13A 109.5 . . ?
C11 C13 H13B 109.5 . . ?
C11 C13 H13C 109.5 . . ?
H13A C13 H13B 109.5 . . ?
H13A C13 H13C 109.5 . . ?
H13B C13 H13C 109.5 . . ?

loop_
_geom_bond_atom_site_label_1
_geom_bond_atom_site_label_2
_geom_bond_distance
_geom_bond_site_symmetry_2
_geom_bond_publ_flag
Br1 C5 1.873(3) . ?
P1 O1 1.4653(18) . ?
P1 C1 1.803(3) . ?
P1 O2 1.5824(18) . ?
P1 O3 1.5681(18) . ?
F1 C3 1.347(3) . ?
C1 H1A 0.9900 . ?
C1 H1B 0.9900 . ?
C1 C2 1.503(3) . ?
F2 C4 1.339(3) . ?
O2 C8 1.473(3) . ?
C2 C3 1.382(4) . ?
C2 C7 1.392(4) . ?
F3 C6 1.340(3) . ?
O3 C11 1.471(3) . ?
C3 C4 1.375(4) . ?
F4 C7 1.339(3) . ?
C4 C5 1.388(4) . ?
C5 C6 1.385(4) . ?
C6 C7 1.377(4) . ?
C8 H8 1.0000 . ?
C8 C9 1.509(4) . ?
C8 C10 1.509(5) . ?
C9 H9A 0.9800 . ?
C9 H9B 0.9800 . ?
C9 H9C 0.9800 . ?
C10 H10A 0.9800 . ?
C10 H10B 0.9800 . ?
C10 H10C 0.9800 . ?
C11 H11 1.0000 . ?
C11 C12 1.509(4) . ?
C11 C13 1.515(4) . ?
C12 H12A 0.9800 . ?
C12 H12B 0.9800 . ?
C12 H12C 0.9800 . ?
C13 H13A 0.9800 . ?
C13 H13B 0.9800 . ?
C13 H13C 0.9800 . ?
